data_4034493
loop_
_publ_author_name
'Li, Yingchun'
'Zhai, Weixiang'
'Liao, Yongfang'
'Nie, Jiangping'
'Han, Guifang'
'Song, Yuguang'
'Li, Shaoyong'
'Hou, Jingli'
'Liu, Yangping'

_publ_section_title
;
 Synthesis of Central Chirality-Containing Triarylmethanols and
 Triarylmethyl Radicals with Extraordinarily Stable Configurations.
;
_journal_issue 18
_journal_name_full 'The Journal of organic chemistry'
_journal_page_first 11774
_journal_page_last 11782
_journal_paper_doi 10.1021/acs.joc.9b01675
_journal_volume 84
_journal_year 2019
_chemical_formula_moiety '2(C37 H38 O3 S12), 3(C H2 Cl2)'
_chemical_formula_sum 'C77 H82 Cl6 O6 S24'
_chemical_formula_weight 2085.56
_space_group_crystal_system triclinic
_space_group_IT_number 2
_space_group_name_Hall '-P 1'
_space_group_name_H-M_alt 'P -1'
_atom_sites_solution_hydrogens geom
_audit_creation_date 2018-07-26
_audit_creation_method
;
Olex2 1.2-beta
(compiled 2018.05.18 svn.r3508 for OlexSys, GUI svn.r5497)
;
_cell_angle_alpha 91.8589(3)
_cell_angle_beta 110.3299(4)
_cell_angle_gamma 98.7848(4)
_cell_formula_units_Z 2
_cell_length_a 14.03840(8)
_cell_length_b 18.16861(8)
_cell_length_c 19.83360(7)
_cell_measurement_reflns_used 115777
_cell_measurement_temperature 120.01(11)
_cell_measurement_theta_max 74.2490
_cell_measurement_theta_min 3.2630
_cell_volume 4667.96(4)
_computing_cell_refinement 'CrysAlisPro 1.171.39.33c (Rigaku OD, 2017)'
_computing_data_collection 'CrysAlisPro 1.171.39.33c (Rigaku OD, 2017)'
_computing_data_reduction 'CrysAlisPro 1.171.39.33c (Rigaku OD, 2017)'
_computing_molecular_graphics 'Olex2 (Dolomanov et al., 2009)'
_computing_publication_material 'Olex2 (Dolomanov et al., 2009)'
_computing_structure_refinement 'ShelXL (Sheldrick, 2015)'
_computing_structure_solution 'ShelXT (Sheldrick, 2015)'
_diffrn_ambient_environment N~2~
_diffrn_ambient_temperature 120.01(11)
_diffrn_detector 'CCD plate'
_diffrn_measured_fraction_theta_full 0.996
_diffrn_measured_fraction_theta_max 0.976
_diffrn_measurement_details
;
List of Runs (angles in degrees, time in seconds):

  # Type    Start    End  Width  t~exp~   \w     \q     \k     \f   Frames
--------------------------------------------------------------------------
  1  \w    -73.00  45.00   0.50    0.50    --   16.00 -50.00 164.86  236
  2  \w     -9.00 117.00   0.50    0.50    --   28.00  82.00 156.64  252
  3  \w     11.00 137.00   0.50    1.50    --   48.00  82.00   0.00  252
  4  \w     11.00 137.00   0.50    1.50    --   48.00  82.00   0.00  252
  5  \w     15.00 141.00   0.50    1.50    --   52.00  82.00 120.52  252
  6  \w     23.00 149.00   0.50    1.50    --   60.00  82.00-174.03  252
  7  \w     23.00 149.00   0.50    1.50    --   60.00  82.00-113.17  252
  8  \w     31.00 157.00   0.50    1.50    --   68.00  82.00 -71.80  252
  9  \w     39.00 165.00   0.50    1.50    --   76.00  81.00 101.84  252
 10  \w     39.00 165.00   0.50    1.50    --   76.00  82.00 -19.73  252
 11  \w     39.00 165.00   0.50    1.50    --   76.00  82.00  20.99  252
 12  \w     39.00 165.00   0.50    1.50    --   76.00  82.00  51.20  252
 13  \w     43.00 153.50   0.50    1.50    --   80.00  81.00-114.03  221
 14  \w     43.00 169.00   0.50    1.50    --   80.00  82.00 -68.64  252
 15  \w     43.00 169.00   0.50    1.50    --   80.00  81.00-152.96  252
 16  \w     47.00 173.00   0.50    1.50    --   84.00  82.00 171.26  252
 17  \w     47.00 173.00   0.50    1.50    --   84.00  82.00 171.26  252
 18  \w     51.00 177.00   0.50    1.50    --   88.00  82.00 115.60  252
 19  \w     51.00 177.00   0.50    1.50    --   88.00  81.00 139.14  252
 20  \w      6.00 133.00   0.50    1.50    --   95.80 -82.00 -60.00  254
 21  \w      6.00 126.00   0.50    1.50    --   95.80 -61.00-180.00  240
 22  \w      6.00 133.00   0.50    1.50    --   95.80 -82.00 120.00  254
 23  \w     63.00 185.00   0.50    1.50    --   95.80  39.00-126.43  244
 24  \w     60.00 185.00   0.50    1.50    --   95.80  77.00  90.00  250
 25  \w      6.00 133.00   0.50    1.50    --   95.80 -82.00  30.00  254
 26  \w     58.00 185.00   0.50    1.50    --   95.80  82.00 -30.00  254
 27  \w     62.00 185.00   0.50    1.50    --   95.80  37.00 -91.46  246
 28  \w     65.00 185.00   0.50    1.50    --   95.80  61.00 -30.00  240
 29  \w     63.00 185.00   0.50    1.50    --   95.80  67.00  23.22  244
 30  \w      6.00 133.00   0.50    1.50    --   95.80 -82.00  60.00  254
 31  \w     58.00 185.00   0.50    1.50    --   95.80  82.00-120.00  254
 32  \w      6.00 133.00   0.50    1.50    --   95.80 -82.00-150.00  254
 33  \w     65.00 185.00   0.50    1.50    --   95.80  57.00  86.50  240
 34  \w     58.00 185.00   0.50    1.50    --   95.80  82.00  30.00  254
 35  \w     58.00 185.00   0.50    1.50    --   95.80  82.00 120.00  254
 36  \w     60.00 185.00   0.50    1.50    --   95.80  77.00 -90.00  250
 37  \w    -35.00  77.00   0.50    0.50    --    0.00  77.00 -60.00  224
;
_diffrn_measurement_device 'four-circle diffractometer'
_diffrn_measurement_device_type 'XtaLAB AFC12 (RINC): Kappa single'
_diffrn_measurement_method '\w scans'
_diffrn_orient_matrix_type 'CrysAlisPro convention (1999,Acta A55,543-557)'
_diffrn_orient_matrix_UB_11 0.1126572000
_diffrn_orient_matrix_UB_12 -0.0020365000
_diffrn_orient_matrix_UB_13 0.0473938000
_diffrn_orient_matrix_UB_21 -0.0375387000
_diffrn_orient_matrix_UB_22 -0.0621932000
_diffrn_orient_matrix_UB_23 0.0405601000
_diffrn_orient_matrix_UB_31 0.0052528000
_diffrn_orient_matrix_UB_32 -0.0596032000
_diffrn_orient_matrix_UB_33 -0.0550376000
_diffrn_radiation_monochromator mirror
_diffrn_radiation_probe x-ray
_diffrn_radiation_type CuK\a
_diffrn_radiation_wavelength 1.54184
_diffrn_reflns_av_R_equivalents 0.0340
_diffrn_reflns_av_unetI/netI 0.0154
_diffrn_reflns_Laue_measured_fraction_full 0.996
_diffrn_reflns_Laue_measured_fraction_max 0.976
_diffrn_reflns_limit_h_max 17
_diffrn_reflns_limit_h_min -17
_diffrn_reflns_limit_k_max 22
_diffrn_reflns_limit_k_min -22
_diffrn_reflns_limit_l_max 24
_diffrn_reflns_limit_l_min -24
_diffrn_reflns_number 172919
_diffrn_reflns_point_group_measured_fraction_full 0.996
_diffrn_reflns_point_group_measured_fraction_max 0.976
_diffrn_reflns_theta_full 67.684
_diffrn_reflns_theta_max 74.575
_diffrn_reflns_theta_min 2.386
_diffrn_source 'Rotating-anode X-ray tube (dual wavelength)'
_diffrn_source_type 'Rigaku (Cu) X-ray DW Source'
_exptl_absorpt_coefficient_mu 7.092
_exptl_absorpt_correction_T_max 1.00000
_exptl_absorpt_correction_T_min 0.75931
_exptl_absorpt_correction_type multi-scan
_exptl_absorpt_process_details
;
CrysAlisPro 1.171.39.33c (Rigaku Oxford Diffraction, 2017)
Empirical absorption correction using spherical harmonics,
 implemented in SCALE3 ABSPACK scaling algorithm.
;
_exptl_crystal_colour 'clear light colourless'
_exptl_crystal_colour_lustre clear
_exptl_crystal_colour_modifier light
_exptl_crystal_colour_primary colourless
_exptl_crystal_density_diffrn 1.484
_exptl_crystal_description block
_exptl_crystal_F_000 2156
_exptl_crystal_size_max 0.26
_exptl_crystal_size_mid 0.23
_exptl_crystal_size_min 0.21
_refine_diff_density_max 1.395
_refine_diff_density_min -1.657
_refine_diff_density_rms 0.079
_refine_ls_extinction_method none
_refine_ls_goodness_of_fit_ref 1.036
_refine_ls_hydrogen_treatment constr
_refine_ls_matrix_type full
_refine_ls_number_parameters 1080
_refine_ls_number_reflns 18656
_refine_ls_number_restraints 0
_refine_ls_restrained_S_all 1.036
_refine_ls_R_factor_all 0.0474
_refine_ls_R_factor_gt 0.0461
_refine_ls_shift/su_max 0.023
_refine_ls_shift/su_mean 0.000
_refine_ls_structure_factor_coef Fsqd
_refine_ls_weighting_details 'w=1/[\s^2^(Fo^2^)+(0.0529P)^2^+10.5877P] where P=(Fo^2^+2Fc^2^)/3'
_refine_ls_weighting_scheme calc
_refine_ls_wR_factor_gt 0.1176
_refine_ls_wR_factor_ref 0.1184
_reflns_Friedel_coverage 0.000
_reflns_number_gt 17893
_reflns_number_total 18656
_reflns_threshold_expression 'I > 2\s(I)'
_cod_data_source_file jo9b01675_si_003.cif
_cod_data_source_block sj-lzh-cido
_cod_database_code 4034493
_shelx_shelxl_version_number 2018/3
_shelx_space_group_comment
;
The symmetry employed for this shelxl refinement is uniquely defined
by the following loop, which should always be used as a source of
symmetry information in preference to the above space-group names.
They are only intended as comments.
;
_shelx_estimated_absorpt_t_max 0.317
_shelx_estimated_absorpt_t_min 0.260
_reflns_odcompleteness_completeness 99.63
_reflns_odcompleteness_iscentric 1
_reflns_odcompleteness_theta 66.97
_olex2_refinement_description
;
1. Fixed Uiso
 At 1.2 times of:
  All C(H) groups, All C(H,H) groups
 At 1.5 times of:
  All C(H,H,H) groups, All O(H) groups
2. Rigid bond restraints
 C02N
 with sigma for 1-2 distances of 0.001 and sigma for 1-3 distances of 0.001
 C02V
 with sigma for 1-2 distances of 0.001 and sigma for 1-3 distances of 0.001
 C02U
 with sigma for 1-2 distances of 0.001 and sigma for 1-3 distances of 0.001
 C02X
 with sigma for 1-2 distances of 0.001 and sigma for 1-3 distances of 0.001
 C02I
 with sigma for 1-2 distances of 0.001 and sigma for 1-3 distances of 0.001
 C02Q
 with sigma for 1-2 distances of 0.001 and sigma for 1-3 distances of 0.001
 C02G
 with sigma for 1-2 distances of 0.001 and sigma for 1-3 distances of 0.001
 C02P
 with sigma for 1-2 distances of 0.001 and sigma for 1-3 distances of 0.001
3. Others
 Fixed Sof: O6(0.5) H6(0.5) O3(0.5) H3(0.5) O4(0.5) H4(0.5) O2(0.5) H2(0.5)
 O7(0.5) H7(0.5) O1(0.5) H1(0.5) O5(0.5) H5(0.5) O8(0.5) H8(0.5)
4.a Secondary CH2 refined with riding coordinates:
 C02G(H3AA,HF), C02I(H5AA,HI), C02N(H02P,H02Q), C02P(H8AA,HN), C02Q(H9AA,HO),
 C02U(H02U,H02V), C02V(H02W,H02X), C02X(H02Z,HV), C02Z(H2BA,HY), C034(H03C,
 H03D), C036(H03A,H03B)
4.b Aromatic/amide H refined with riding coordinates:
 C01D(H01D), C01K(H01K), C01O(H01O), C01X(H01X), C020(H020), C021(H021)
4.c Idealised Me refined as rotating group:
 C023(H02A,H02B,H02C), C025(H0AA,H,HA), C027(H02D,H02E,H02F), C02C(H02G,H02H,
 H02I), C02D(H1AA,HB,HC), C02E(H02J,H02K,H02L), C02F(H2AA,HD,HE), C02H(H4AA,HG,
 HH), C02J(H02M,H02N,H02O), C02K(H6AA,HJ,HK), C02L(H7AA,HL,HM), C02R(H0BA,HP,
 HQ), C02S(H1BA,HR,HS), C02T(H02R,H02S,H02T), C02W(H02Y,HT,HU), C02Y(H02,HW,HX)
4.d Idealised tetrahedral OH refined as rotating group:
 O10(H10), O9(H9), O6(H6), O3(H3), O4(H4), O2(H2), O7(H7), O1(H1), O5(H5),
 O8(H8)
;
_olex2_submission_special_instructions 'No special instructions were received'
_oxdiff_exptl_absorpt_empirical_details
;
Empirical correction (ABSPACK) includes:
- Absorption correction using spherical harmonics
- Frame scaling
;
_oxdiff_exptl_absorpt_empirical_full_max 2.647
_oxdiff_exptl_absorpt_empirical_full_min 0.758

loop_
_space_group_symop_operation_xyz
'x, y, z'
'-x, -y, -z'

loop_
_atom_site_label
_atom_site_type_symbol
_atom_site_fract_x
_atom_site_fract_y
_atom_site_fract_z
_atom_site_U_iso_or_equiv
_atom_site_adp_type
_atom_site_occupancy
_atom_site_site_symmetry_order
_atom_site_calc_flag
_atom_site_refinement_flags_posn
_atom_site_refinement_flags_adp
_atom_site_refinement_flags_occupancy
S15 S 0.78641(5) 0.82763(4) 0.67930(3) 0.02169(13) Uani 1 1 d . . .
S17 S 0.51898(5) 0.86658(4) 0.52290(3) 0.02271(13) Uani 1 1 d . . .
S6 S 1.25283(5) 1.54299(4) 0.68869(3) 0.02229(13) Uani 1 1 d . . .
S7 S 1.33815(5) 1.54460(4) 0.98962(3) 0.02226(13) Uani 1 1 d . . .
S16 S 0.77752(5) 1.08255(4) 0.52268(3) 0.02308(13) Uani 1 1 d . . .
S2 S 1.53538(5) 1.54272(4) 0.83753(4) 0.02279(13) Uani 1 1 d . . .
S12 S 1.08388(5) 1.48987(4) 0.80547(4) 0.02502(14) Uani 1 1 d . . .
S20 S 0.76355(5) 0.98670(4) 0.80854(3) 0.02479(14) Uani 1 1 d . . .
S21 S 0.56419(5) 1.09161(4) 0.67003(4) 0.02574(14) Uani 1 1 d . . .
S4 S 1.16717(5) 1.33240(4) 0.71777(4) 0.02571(14) Uani 1 1 d . . .
S13 S 0.87501(5) 1.01127(4) 0.43822(4) 0.02621(14) Uani 1 1 d . . .
S9 S 1.38653(5) 1.30636(4) 0.89355(4) 0.02369(13) Uani 1 1 d . . .
S24 S 0.95571(5) 1.02427(4) 0.69503(4) 0.02859(15) Uani 1 1 d . . .
S3 S 1.24679(5) 1.27669(4) 0.61347(4) 0.02862(15) Uani 1 1 d . . .
S14 S 0.86857(6) 0.75816(4) 0.58319(4) 0.02839(15) Uani 1 1 d . . .
S8 S 1.28899(6) 1.69415(4) 0.98878(4) 0.03031(15) Uani 1 1 d . . .
S1 S 1.60301(5) 1.48871(4) 0.72420(4) 0.02937(15) Uani 1 1 d . . .
S11 S 0.96029(5) 1.39201(4) 0.86836(4) 0.03063(15) Uani 1 1 d . . .
S10 S 1.25414(6) 1.21176(4) 0.95121(4) 0.03089(16) Uani 1 1 d . . .
S18 S 0.40736(6) 0.75456(4) 0.58322(4) 0.03106(15) Uani 1 1 d . . .
S19 S 0.62693(6) 0.88620(4) 0.85934(4) 0.03333(16) Uani 1 1 d . . .
S5 S 1.23280(6) 1.69910(4) 0.69934(4) 0.03117(16) Uani 1 1 d . . .
S23 S 1.04862(6) 1.16587(4) 0.78255(4) 0.03582(17) Uani 1 1 d . . .
S22 S 0.66981(7) 1.23083(4) 0.76021(4) 0.03753(18) Uani 1 1 d . . .
Cl1 Cl 0.79431(10) 0.52864(9) 0.57467(8) 0.0895(5) Uani 1 1 d . . .
Cl3 Cl 0.97571(12) 0.71499(10) 0.92599(7) 0.0951(5) Uani 1 1 d . . .
Cl2 Cl 0.59806(11) 0.48905(11) 0.45830(7) 0.0930(5) Uani 1 1 d . . .
Cl5 Cl 0.33953(14) 0.89260(8) 0.81043(8) 0.0902(4) Uani 1 1 d . . .
Cl4 Cl 1.11051(14) 0.81649(10) 1.04909(7) 0.1027(6) Uani 1 1 d . . .
O10 O 1.41945(13) 1.47660(10) 0.90740(9) 0.0190(3) Uani 1 1 d . . .
H10 H 1.438379 1.436617 0.917950 0.028 Uiso 1 1 calc GR . .
O9 O 0.61091(13) 1.00690(10) 0.57434(9) 0.0192(3) Uani 1 1 d . . .
H9 H 0.583052 1.034059 0.592548 0.029 Uiso 1 1 calc GR . .
Cl6 Cl 0.3492(2) 0.93739(18) 0.95516(12) 0.1561(11) Uani 1 1 d . . .
C00X C 0.7578(2) 1.05715(14) 0.67983(13) 0.0188(5) Uani 1 1 d . . .
C00Y C 0.64163(19) 0.92836(14) 0.66500(13) 0.0176(5) Uani 1 1 d . . .
C00Z C 0.8659(2) 1.07713(15) 0.70752(14) 0.0215(5) Uani 1 1 d . . .
C010 C 0.76254(19) 0.95056(14) 0.59313(13) 0.0173(5) Uani 1 1 d . . .
C011 C 1.1444(2) 1.41826(14) 0.85129(14) 0.0203(5) Uani 1 1 d . . .
C012 C 1.35411(19) 1.43553(14) 0.78104(13) 0.0176(5) Uani 1 1 d . . .
C013 C 1.24504(19) 1.40686(14) 0.86078(13) 0.0182(5) Uani 1 1 d . . .
C014 C 0.79061(19) 0.98874(14) 0.54025(13) 0.0190(5) Uani 1 1 d . . .
C015 C 1.32592(19) 1.46382(14) 0.84433(13) 0.0176(5) Uani 1 1 d . . .
C016 C 0.69750(19) 0.98607(14) 0.62997(13) 0.0179(5) Uani 1 1 d . . .
C017 C 1.29882(18) 1.54306(14) 0.83964(13) 0.0177(5) Uani 1 1 d . . .
C018 C 0.6614(2) 0.92809(14) 0.73933(14) 0.0205(5) Uani 1 1 d . . .
C019 C 1.27300(19) 1.58076(14) 0.77694(14) 0.0203(5) Uani 1 1 d . . .
C01A C 0.5602(2) 0.87429(14) 0.61847(14) 0.0199(5) Uani 1 1 d . . .
C01B C 0.79386(19) 0.88081(14) 0.60747(13) 0.0187(5) Uani 1 1 d . . .
C01C C 0.7001(2) 1.10670(15) 0.69796(14) 0.0216(5) Uani 1 1 d . . .
C01D C 0.8629(2) 0.88542(15) 0.51050(14) 0.0233(5) Uani 1 1 d . . .
H01D H 0.892812 0.862974 0.482016 0.028 Uiso 1 1 calc R . .
C01E C 0.8397(2) 0.95609(15) 0.49939(13) 0.0208(5) Uani 1 1 d . . .
C01F C 1.29274(19) 1.37737(14) 0.72803(14) 0.0198(5) Uani 1 1 d . . .
C01G C 1.44930(19) 1.46808(14) 0.77726(14) 0.0195(5) Uani 1 1 d . . .
C01H C 1.2098(2) 1.29290(15) 0.91740(14) 0.0235(5) Uani 1 1 d . . .
C01I C 1.0812(2) 1.36942(16) 0.87810(15) 0.0241(5) Uani 1 1 d . . .
C01J C 1.30456(19) 1.58103(14) 0.90443(14) 0.0199(5) Uani 1 1 d . . .
C01K C 0.5212(2) 0.82375(15) 0.71934(16) 0.0263(6) Uani 1 1 d . . .
H01K H 0.481341 0.789757 0.737163 0.032 Uiso 1 1 calc R . .
C01L C 1.3288(2) 1.35174(15) 0.67519(14) 0.0227(5) Uani 1 1 d . . .
C01M C 1.2734(2) 1.34063(14) 0.89053(13) 0.0203(5) Uani 1 1 d . . .
C01N C 1.4828(2) 1.44287(16) 0.72320(14) 0.0235(5) Uani 1 1 d . . .
C01O C 1.4228(2) 1.38422(17) 0.67235(15) 0.0261(6) Uani 1 1 d . . .
H01O H 1.445530 1.367065 0.636920 0.031 Uiso 1 1 calc R . .
C01P C 0.5035(2) 0.82145(15) 0.64607(15) 0.0233(5) Uani 1 1 d . . .
C01Q C 0.5991(2) 0.87746(16) 0.76542(15) 0.0255(6) Uani 1 1 d . . .
C01R C 0.8409(2) 0.84831(15) 0.56470(14) 0.0220(5) Uani 1 1 d . . .
C01S C 0.7492(2) 1.17323(15) 0.74219(15) 0.0275(6) Uani 1 1 d . . .
C01T C 0.7781(2) 1.07054(16) 0.43040(15) 0.0242(5) Uani 1 1 d . . .
C01U C 1.2571(2) 1.65502(15) 0.78013(15) 0.0249(5) Uani 1 1 d . . .
C01V C 0.8877(2) 0.77431(16) 0.67859(15) 0.0265(6) Uani 1 1 d . . .
C01W C 0.9135(2) 1.14445(16) 0.75155(15) 0.0266(6) Uani 1 1 d . . .
C01X C 1.1142(2) 1.30817(16) 0.91284(15) 0.0266(6) Uani 1 1 d . . .
H01X H 1.073165 1.277912 0.932696 0.032 Uiso 1 1 calc R . .
C01Y C 1.2824(2) 1.65371(15) 0.90527(15) 0.0244(5) Uani 1 1 d . . .
C01Z C 1.2695(2) 1.60417(16) 1.02542(15) 0.0284(6) Uani 1 1 d . . .
C020 C 1.2591(2) 1.69109(15) 0.84350(16) 0.0273(6) Uani 1 1 d . . .
H020 H 1.245115 1.739436 0.844416 0.033 Uiso 1 1 calc R . .
C021 C 0.8557(2) 1.19191(16) 0.76936(15) 0.0297(6) Uani 1 1 d . . .
H021 H 0.888116 1.235796 0.799222 0.036 Uiso 1 1 calc R . .
C022 C 1.3895(2) 1.24977(16) 0.96934(16) 0.0282(6) Uani 1 1 d . . .
C023 C 0.6726(2) 1.03225(18) 0.37915(16) 0.0324(6) Uani 1 1 d . . .
H02A H 0.652767 0.985899 0.396649 0.049 Uiso 1 1 calc GR . .
H02B H 0.675325 1.022521 0.332047 0.049 Uiso 1 1 calc GR . .
H02C H 0.622981 1.064105 0.376340 0.049 Uiso 1 1 calc GR . .
C024 C 1.1740(2) 1.61122(16) 0.64255(15) 0.0272(6) Uani 1 1 d . . .
C025 C 1.4367(2) 1.29832(18) 1.04056(16) 0.0355(7) Uani 1 1 d . . .
H0AA H 1.506267 1.320600 1.047216 0.053 Uiso 1 1 calc GR . .
H H 1.436723 1.268123 1.079395 0.053 Uiso 1 1 calc GR . .
HA H 1.396890 1.336953 1.040114 0.053 Uiso 1 1 calc GR . .
C026 C 0.9514(2) 1.44298(16) 0.78934(17) 0.0291(6) Uani 1 1 d . . .
C027 C 0.8131(3) 1.14597(17) 0.40725(17) 0.0339(7) Uani 1 1 d . . .
H02D H 0.765009 1.178533 0.406467 0.051 Uiso 1 1 calc GR . .
H02E H 0.816121 1.139058 0.359886 0.051 Uiso 1 1 calc GR . .
H02F H 0.880236 1.167826 0.440813 0.051 Uiso 1 1 calc GR . .
C028 C 0.4607(2) 0.76729(16) 0.51185(16) 0.0289(6) Uani 1 1 d . . .
C029 C 1.1306(2) 1.30193(17) 0.62183(15) 0.0288(6) Uani 1 1 d . . .
C02A C 0.5604(3) 1.15479(18) 0.74278(18) 0.0356(7) Uani 1 1 d . . .
C02B C 1.6026(2) 1.57350(17) 0.77661(17) 0.0295(6) Uani 1 1 d . . .
C02C C 0.9953(2) 0.81785(19) 0.72038(18) 0.0364(7) Uani 1 1 d . . .
H02G H 1.005709 0.863611 0.698988 0.055 Uiso 1 1 calc GR . .
H02H H 1.045821 0.788360 0.718860 0.055 Uiso 1 1 calc GR . .
H02I H 1.002115 0.829052 0.769652 0.055 Uiso 1 1 calc GR . .
C02D C 0.9092(2) 1.38914(19) 0.72067(18) 0.0365(7) Uani 1 1 d . . .
H1AA H 0.911909 1.416022 0.680303 0.055 Uiso 1 1 calc GR . .
HB H 0.839071 1.367101 0.712532 0.055 Uiso 1 1 calc GR . .
HC H 0.950261 1.350492 0.726067 0.055 Uiso 1 1 calc GR . .
C02E C 0.8680(3) 0.69977(18) 0.70894(18) 0.0362(7) Uani 1 1 d . . .
H02J H 0.874165 0.708670 0.758380 0.054 Uiso 1 1 calc GR . .
H02K H 0.917645 0.669922 0.706295 0.054 Uiso 1 1 calc GR . .
H02L H 0.799750 0.673803 0.681245 0.054 Uiso 1 1 calc GR . .
C02F C 1.3173(3) 1.61484(19) 1.10758(16) 0.0359(7) Uani 1 1 d . . .
H2AA H 1.309751 1.567365 1.126767 0.054 Uiso 1 1 calc GR . .
HD H 1.283103 1.648124 1.125759 0.054 Uiso 1 1 calc GR . .
HE H 1.389281 1.635751 1.121945 0.054 Uiso 1 1 calc GR . .
C02G C 1.0626(2) 1.58994(19) 0.6396(2) 0.0392(7) Uani 1 1 d . U .
H3AA H 1.060977 1.601040 0.687294 0.047 Uiso 1 1 calc R . .
HF H 1.020551 1.620964 0.607196 0.047 Uiso 1 1 calc R . .
C02H C 1.1795(3) 1.61615(18) 0.56774(16) 0.0346(7) Uani 1 1 d . . .
H4AA H 1.250370 1.626146 0.571524 0.052 Uiso 1 1 calc GR . .
HG H 1.145458 1.655783 0.545379 0.052 Uiso 1 1 calc GR . .
HH H 1.146014 1.569634 0.538963 0.052 Uiso 1 1 calc GR . .
C02I C 1.1544(2) 1.57220(19) 0.99957(17) 0.0351(7) Uani 1 1 d . U .
H5AA H 1.118972 1.607508 1.014869 0.042 Uiso 1 1 calc R . .
HI H 1.127014 1.565509 0.947215 0.042 Uiso 1 1 calc R . .
C02J C 0.3728(3) 0.74885(19) 0.43879(18) 0.0405(8) Uani 1 1 d . . .
H02M H 0.322616 0.780340 0.435442 0.061 Uiso 1 1 calc GR . .
H02N H 0.340891 0.697393 0.434231 0.061 Uiso 1 1 calc GR . .
H02O H 0.399747 0.757241 0.400803 0.061 Uiso 1 1 calc GR . .
C02K C 1.7127(2) 1.61028(18) 0.82290(19) 0.0366(7) Uani 1 1 d . . .
H6AA H 1.710919 1.653834 0.850856 0.055 Uiso 1 1 calc GR . .
HJ H 1.750929 1.624589 0.792175 0.055 Uiso 1 1 calc GR . .
HK H 1.745422 1.575505 0.854723 0.055 Uiso 1 1 calc GR . .
C02L C 1.0426(2) 1.2354(2) 0.60224(19) 0.0406(8) Uani 1 1 d . . .
H7AA H 1.065380 1.195209 0.630437 0.061 Uiso 1 1 calc GR . .
HL H 1.021532 1.219203 0.551853 0.061 Uiso 1 1 calc GR . .
HM H 0.985360 1.249795 0.612067 0.061 Uiso 1 1 calc GR . .
C02M C 1.0648(2) 1.0695(2) 0.77435(17) 0.0369(7) Uani 1 1 d . . .
C02N C 0.5422(3) 0.71806(19) 0.5202(2) 0.0424(8) Uani 1 1 d . U .
H02P H 0.594875 0.731363 0.567715 0.051 Uiso 1 1 calc R . .
H02Q H 0.509843 0.666646 0.519006 0.051 Uiso 1 1 calc R . .
C02O C 0.7620(3) 0.92510(18) 0.87990(16) 0.0334(7) Uani 1 1 d . . .
C02P C 1.5457(3) 1.6271(2) 0.7263(2) 0.0465(9) Uani 1 1 d . U .
H8AA H 1.475026 1.603176 0.699761 0.056 Uiso 1 1 calc R . .
HN H 1.544536 1.671471 0.754270 0.056 Uiso 1 1 calc R . .
C02Q C 1.0994(3) 1.3661(2) 0.57572(17) 0.0402(8) Uani 1 1 d . U .
H9AA H 1.160206 1.403631 0.583489 0.048 Uiso 1 1 calc R . .
HO H 1.072270 1.347240 0.525159 0.048 Uiso 1 1 calc R . .
C02R C 0.8860(2) 1.5032(2) 0.7865(2) 0.0439(8) Uani 1 1 d . . .
H0BA H 0.915493 1.535707 0.830519 0.066 Uiso 1 1 calc GR . .
HP H 0.817146 1.480140 0.781006 0.066 Uiso 1 1 calc GR . .
HQ H 0.884125 1.531757 0.746351 0.066 Uiso 1 1 calc GR . .
C02S C 1.4461(3) 1.18506(18) 0.9664(2) 0.0396(8) Uani 1 1 d . . .
H1BA H 1.412866 1.156041 0.920528 0.059 Uiso 1 1 calc GR . .
HR H 1.444648 1.153946 1.004339 0.059 Uiso 1 1 calc GR . .
HS H 1.516408 1.204488 0.972410 0.059 Uiso 1 1 calc GR . .
C02T C 0.4595(3) 1.1856(2) 0.7155(2) 0.0463(9) Uani 1 1 d . . .
H02R H 0.454375 1.209107 0.672062 0.070 Uiso 1 1 calc GR . .
H02S H 0.458540 1.221672 0.751682 0.070 Uiso 1 1 calc GR . .
H02T H 0.402171 1.145388 0.705818 0.070 Uiso 1 1 calc GR . .
C02U C 0.8212(3) 0.8615(2) 0.8768(2) 0.0448(8) Uani 1 1 d . U .
H02U H 0.830517 0.835387 0.919887 0.054 Uiso 1 1 calc R . .
H02V H 0.779483 0.826203 0.835582 0.054 Uiso 1 1 calc R . .
C02V C 0.5722(3) 1.1156(2) 0.8111(2) 0.0501(9) Uani 1 1 d . U .
H02W H 0.639022 1.100025 0.827124 0.060 Uiso 1 1 calc R . .
H02X H 0.572851 1.151891 0.848287 0.060 Uiso 1 1 calc R . .
C02W C 0.8066(3) 0.9720(2) 0.95244(17) 0.0520(10) Uani 1 1 d . . .
H02Y H 0.878155 0.991444 0.962636 0.078 Uiso 1 1 calc GR . .
HT H 0.799855 0.941418 0.989663 0.078 Uiso 1 1 calc GR . .
HU H 0.769731 1.012704 0.950740 0.078 Uiso 1 1 calc GR . .
C02X C 1.0617(3) 1.0322(2) 0.8418(2) 0.0557(11) Uani 1 1 d . U .
H02Z H 1.128429 1.049275 0.879438 0.067 Uiso 1 1 calc R . .
HV H 1.011624 1.052924 0.856776 0.067 Uiso 1 1 calc R . .
C02Y C 1.1652(3) 1.0663(3) 0.7605(3) 0.0675(14) Uani 1 1 d . . .
H02 H 1.174834 1.015292 0.757701 0.101 Uiso 1 1 calc GR . .
HW H 1.222377 1.094745 0.799382 0.101 Uiso 1 1 calc GR . .
HX H 1.161279 1.087018 0.715912 0.101 Uiso 1 1 calc GR . .
C02Z C 1.0767(4) 0.7938(4) 0.9575(3) 0.0759(16) Uani 1 1 d . . .
H2BA H 1.136495 0.782936 0.947808 0.091 Uiso 1 1 calc R . .
HY H 1.054647 0.836194 0.931668 0.091 Uiso 1 1 calc R . .
O6 O 0.9194(3) 0.8849(3) 0.8713(3) 0.0403(11) Uani 0.5 1 d . . P
H6 H 0.912657 0.908546 0.835932 0.060 Uiso 0.5 1 calc GR . P
O3 O 1.0255(4) 1.3997(3) 0.5913(3) 0.0521(13) Uani 0.5 1 d . . P
H3 H 1.047720 1.415442 0.634092 0.078 Uiso 0.5 1 calc GR . P
O4 O 1.1351(4) 1.5036(3) 1.0267(3) 0.0507(13) Uani 0.5 1 d . . P
H4 H 1.180671 1.479613 1.028256 0.076 Uiso 0.5 1 calc GR . P
O2 O 1.0200(4) 1.5171(3) 0.6173(3) 0.0490(12) Uani 0.5 1 d . . P
H2 H 1.009109 1.509437 0.574099 0.074 Uiso 0.5 1 calc GR . P
C034 C 0.3949(5) 0.9579(4) 0.8865(3) 0.0886(17) Uani 1 1 d . . .
H03C H 0.469117 0.960150 0.904702 0.106 Uiso 1 1 calc R . .
H03D H 0.381517 1.006906 0.872118 0.106 Uiso 1 1 calc R . .
O7 O 0.5863(5) 0.7204(3) 0.4748(3) 0.0586(15) Uani 0.5 1 d . . P
H7 H 0.631263 0.757815 0.485005 0.088 Uiso 0.5 1 calc GR . P
C036 C 0.6695(5) 0.5461(4) 0.5349(4) 0.114(3) Uani 1 1 d . . .
H03A H 0.634796 0.539953 0.569465 0.136 Uiso 1 1 calc R . .
H03B H 0.672773 0.597618 0.523241 0.136 Uiso 1 1 calc R . .
O1 O 1.5958(5) 1.6471(4) 0.6779(4) 0.0729(19) Uani 0.5 1 d . . P
H1 H 1.595781 1.609519 0.653865 0.109 Uiso 0.5 1 calc GR . P
O5 O 1.0396(6) 0.9549(4) 0.8429(4) 0.078(2) Uani 0.5 1 d . . P
H5 H 1.087720 0.936245 0.839854 0.117 Uiso 0.5 1 calc GR . P
O8 O 0.5055(6) 1.0599(4) 0.8070(4) 0.0719(18) Uani 0.5 1 d . . P
H8 H 0.521998 1.022354 0.793345 0.108 Uiso 0.5 1 calc GR . P

loop_
_atom_site_aniso_label
_atom_site_aniso_U_11
_atom_site_aniso_U_22
_atom_site_aniso_U_33
_atom_site_aniso_U_23
_atom_site_aniso_U_13
_atom_site_aniso_U_12
S15 0.0276(3) 0.0221(3) 0.0205(3) 0.0078(2) 0.0115(2) 0.0113(2)
S17 0.0243(3) 0.0215(3) 0.0184(3) 0.0013(2) 0.0034(2) 0.0025(2)
S6 0.0226(3) 0.0271(3) 0.0183(3) 0.0061(2) 0.0065(2) 0.0091(2)
S7 0.0278(3) 0.0225(3) 0.0168(3) 0.0008(2) 0.0069(2) 0.0081(2)
S16 0.0295(3) 0.0192(3) 0.0225(3) 0.0060(2) 0.0105(3) 0.0061(2)
S2 0.0194(3) 0.0221(3) 0.0264(3) 0.0011(2) 0.0084(2) 0.0019(2)
S12 0.0184(3) 0.0234(3) 0.0347(4) 0.0040(3) 0.0102(3) 0.0060(2)
S20 0.0319(3) 0.0261(3) 0.0144(3) 0.0029(2) 0.0051(2) 0.0064(3)
S21 0.0255(3) 0.0250(3) 0.0275(3) -0.0004(3) 0.0082(3) 0.0103(3)
S4 0.0195(3) 0.0326(3) 0.0220(3) -0.0073(3) 0.0068(2) -0.0008(3)
S13 0.0276(3) 0.0323(3) 0.0252(3) 0.0116(3) 0.0147(3) 0.0098(3)
S9 0.0261(3) 0.0211(3) 0.0248(3) 0.0045(2) 0.0084(3) 0.0082(2)
S24 0.0199(3) 0.0354(4) 0.0254(3) -0.0073(3) 0.0023(3) 0.0054(3)
S3 0.0254(3) 0.0338(4) 0.0244(3) -0.0085(3) 0.0061(3) 0.0075(3)
S14 0.0426(4) 0.0238(3) 0.0279(3) 0.0070(3) 0.0191(3) 0.0165(3)
S8 0.0406(4) 0.0237(3) 0.0286(3) -0.0021(3) 0.0129(3) 0.0110(3)
S1 0.0208(3) 0.0433(4) 0.0263(3) 0.0046(3) 0.0115(3) 0.0045(3)
S11 0.0241(3) 0.0343(4) 0.0383(4) -0.0013(3) 0.0185(3) 0.0026(3)
S10 0.0287(3) 0.0239(3) 0.0321(4) 0.0106(3) 0.0029(3) -0.0015(3)
S18 0.0289(3) 0.0245(3) 0.0350(4) 0.0027(3) 0.0085(3) -0.0027(3)
S19 0.0452(4) 0.0386(4) 0.0229(3) 0.0092(3) 0.0188(3) 0.0100(3)
S5 0.0399(4) 0.0254(3) 0.0282(3) 0.0118(3) 0.0096(3) 0.0097(3)
S23 0.0272(4) 0.0361(4) 0.0341(4) -0.0066(3) 0.0043(3) -0.0064(3)
S22 0.0467(4) 0.0294(4) 0.0343(4) -0.0094(3) 0.0087(3) 0.0164(3)
Cl1 0.0621(7) 0.1113(11) 0.0761(8) -0.0209(8) -0.0067(6) 0.0396(7)
Cl3 0.0947(10) 0.1131(11) 0.0598(7) -0.0223(7) -0.0078(7) 0.0566(9)
Cl2 0.0657(8) 0.1418(14) 0.0510(6) 0.0073(7) 0.0050(6) -0.0042(8)
Cl5 0.1150(12) 0.0715(8) 0.0787(9) 0.0076(7) 0.0339(8) 0.0019(8)
Cl4 0.1123(12) 0.1147(12) 0.0573(7) -0.0070(7) 0.0297(7) -0.0460(10)
O10 0.0188(8) 0.0186(8) 0.0168(8) 0.0017(7) 0.0022(7) 0.0052(7)
O9 0.0195(8) 0.0206(9) 0.0169(8) 0.0022(7) 0.0037(7) 0.0084(7)
Cl6 0.157(2) 0.262(3) 0.1062(14) 0.0375(17) 0.0879(15) 0.103(2)
C00X 0.0241(12) 0.0180(12) 0.0141(11) 0.0026(9) 0.0057(10) 0.0054(10)
C00Y 0.0196(12) 0.0176(11) 0.0170(11) 0.0026(9) 0.0066(9) 0.0075(9)
C00Z 0.0253(13) 0.0209(12) 0.0172(12) 0.0006(10) 0.0067(10) 0.0034(10)
C010 0.0180(11) 0.0183(11) 0.0143(11) 0.0005(9) 0.0043(9) 0.0031(9)
C011 0.0231(13) 0.0186(12) 0.0197(12) -0.0019(10) 0.0086(10) 0.0034(10)
C012 0.0177(11) 0.0200(12) 0.0155(11) 0.0041(9) 0.0047(9) 0.0073(9)
C013 0.0209(12) 0.0185(12) 0.0150(11) -0.0018(9) 0.0069(9) 0.0021(9)
C014 0.0190(12) 0.0198(12) 0.0158(11) 0.0023(9) 0.0031(9) 0.0036(9)
C015 0.0176(11) 0.0193(12) 0.0158(11) 0.0017(9) 0.0050(9) 0.0049(9)
C016 0.0193(12) 0.0185(12) 0.0152(11) 0.0028(9) 0.0040(9) 0.0062(9)
C017 0.0160(11) 0.0174(11) 0.0196(12) 0.0027(9) 0.0058(9) 0.0037(9)
C018 0.0244(13) 0.0199(12) 0.0196(12) 0.0039(10) 0.0085(10) 0.0095(10)
C019 0.0178(12) 0.0225(12) 0.0222(12) 0.0041(10) 0.0084(10) 0.0047(10)
C01A 0.0217(12) 0.0197(12) 0.0193(12) 0.0026(10) 0.0065(10) 0.0083(10)
C01B 0.0195(12) 0.0195(12) 0.0162(11) 0.0029(9) 0.0050(9) 0.0039(9)
C01C 0.0261(13) 0.0206(12) 0.0176(12) 0.0031(10) 0.0059(10) 0.0068(10)
C01D 0.0259(13) 0.0276(13) 0.0198(12) 0.0014(10) 0.0105(10) 0.0091(11)
C01E 0.0205(12) 0.0254(13) 0.0165(12) 0.0041(10) 0.0064(10) 0.0040(10)
C01F 0.0191(12) 0.0230(12) 0.0178(12) 0.0038(10) 0.0056(10) 0.0070(10)
C01G 0.0187(12) 0.0216(12) 0.0183(12) 0.0046(10) 0.0050(10) 0.0068(10)
C01H 0.0270(13) 0.0216(12) 0.0173(12) 0.0017(10) 0.0044(10) -0.0012(10)
C01I 0.0221(13) 0.0277(14) 0.0227(13) -0.0033(11) 0.0104(10) 0.0003(10)
C01J 0.0177(11) 0.0201(12) 0.0209(12) 0.0033(10) 0.0053(10) 0.0036(9)
C01K 0.0314(14) 0.0230(13) 0.0300(14) 0.0087(11) 0.0162(12) 0.0069(11)
C01L 0.0237(13) 0.0265(13) 0.0175(12) -0.0011(10) 0.0056(10) 0.0075(10)
C01M 0.0214(12) 0.0209(12) 0.0166(11) -0.0005(10) 0.0052(10) 0.0022(10)
C01N 0.0204(12) 0.0336(14) 0.0193(12) 0.0077(11) 0.0080(10) 0.0092(11)
C01O 0.0240(13) 0.0362(15) 0.0208(13) 0.0010(11) 0.0097(11) 0.0095(11)
C01P 0.0226(13) 0.0197(12) 0.0281(14) 0.0046(10) 0.0085(11) 0.0059(10)
C01Q 0.0333(15) 0.0267(14) 0.0231(13) 0.0081(11) 0.0147(11) 0.0124(11)
C01R 0.0255(13) 0.0205(12) 0.0207(12) 0.0031(10) 0.0076(10) 0.0077(10)
C01S 0.0386(16) 0.0210(13) 0.0225(13) -0.0008(11) 0.0088(12) 0.0095(11)
C01T 0.0245(13) 0.0269(14) 0.0229(13) 0.0086(11) 0.0091(11) 0.0066(11)
C01U 0.0258(13) 0.0229(13) 0.0267(14) 0.0079(11) 0.0086(11) 0.0070(10)
C01V 0.0314(14) 0.0275(14) 0.0270(14) 0.0093(11) 0.0133(12) 0.0160(11)
C01W 0.0287(14) 0.0243(13) 0.0213(13) 0.0001(11) 0.0046(11) -0.0009(11)
C01X 0.0272(14) 0.0280(14) 0.0227(13) 0.0027(11) 0.0102(11) -0.0038(11)
C01Y 0.0247(13) 0.0211(13) 0.0270(14) -0.0012(11) 0.0086(11) 0.0050(10)
C01Z 0.0369(16) 0.0282(14) 0.0238(14) -0.0004(11) 0.0134(12) 0.0111(12)
C020 0.0321(15) 0.0193(13) 0.0329(15) 0.0057(11) 0.0116(12) 0.0106(11)
C021 0.0375(16) 0.0206(13) 0.0239(14) -0.0044(11) 0.0046(12) 0.0009(11)
C022 0.0276(14) 0.0230(13) 0.0285(14) 0.0078(11) 0.0035(11) 0.0022(11)
C023 0.0296(15) 0.0390(17) 0.0247(14) 0.0080(12) 0.0039(12) 0.0068(13)
C024 0.0251(14) 0.0285(14) 0.0264(14) 0.0099(11) 0.0055(11) 0.0077(11)
C025 0.0341(16) 0.0373(17) 0.0257(15) 0.0043(13) 0.0020(12) -0.0018(13)
C026 0.0199(13) 0.0277(14) 0.0410(17) 0.0025(12) 0.0121(12) 0.0051(11)
C027 0.0393(17) 0.0330(16) 0.0344(16) 0.0157(13) 0.0173(13) 0.0085(13)
C028 0.0310(15) 0.0219(13) 0.0277(14) -0.0010(11) 0.0043(12) 0.0019(11)
C029 0.0222(13) 0.0367(16) 0.0231(13) -0.0097(12) 0.0035(11) 0.0061(12)
C02A 0.0401(17) 0.0363(16) 0.0347(16) -0.0015(13) 0.0142(14) 0.0185(14)
C02B 0.0243(14) 0.0308(15) 0.0359(16) 0.0110(12) 0.0131(12) 0.0054(11)
C02C 0.0313(16) 0.0438(18) 0.0356(17) 0.0096(14) 0.0097(13) 0.0158(14)
C02D 0.0274(15) 0.0387(17) 0.0380(17) 0.0010(14) 0.0068(13) 0.0017(13)
C02E 0.0496(19) 0.0319(16) 0.0411(17) 0.0183(14) 0.0259(15) 0.0224(14)
C02F 0.0490(19) 0.0372(17) 0.0238(14) -0.0034(12) 0.0123(13) 0.0169(14)
C02G 0.0250(15) 0.0406(18) 0.053(2) 0.0143(15) 0.0111(14) 0.0132(13)
C02H 0.0375(16) 0.0363(16) 0.0237(14) 0.0101(12) 0.0028(12) 0.0053(13)
C02I 0.0363(16) 0.0424(18) 0.0310(15) 0.0002(13) 0.0166(13) 0.0094(14)
C02J 0.0424(18) 0.0319(16) 0.0313(16) -0.0042(13) -0.0010(14) -0.0051(14)
C02K 0.0261(15) 0.0345(16) 0.0493(19) 0.0027(14) 0.0163(14) -0.0006(12)
C02L 0.0275(15) 0.0475(19) 0.0391(18) -0.0204(15) 0.0077(13) -0.0010(14)
C02M 0.0241(14) 0.0449(18) 0.0304(16) -0.0102(14) -0.0020(12) 0.0039(13)
C02N 0.0441(19) 0.0302(16) 0.047(2) -0.0088(14) 0.0092(16) 0.0106(14)
C02O 0.0438(17) 0.0365(16) 0.0203(14) 0.0096(12) 0.0095(12) 0.0109(13)
C02P 0.0401(18) 0.046(2) 0.063(2) 0.0300(18) 0.0244(17) 0.0163(15)
C02Q 0.0404(18) 0.051(2) 0.0246(15) -0.0027(14) 0.0005(13) 0.0215(15)
C02R 0.0222(15) 0.0383(18) 0.074(3) 0.0052(17) 0.0182(16) 0.0114(13)
C02S 0.0362(17) 0.0274(15) 0.052(2) 0.0133(14) 0.0084(15) 0.0103(13)
C02T 0.046(2) 0.048(2) 0.051(2) -0.0039(17) 0.0164(17) 0.0276(17)
C02U 0.049(2) 0.047(2) 0.045(2) 0.0248(16) 0.0171(16) 0.0224(16)
C02V 0.067(3) 0.058(2) 0.043(2) 0.0092(18) 0.0336(19) 0.032(2)
C02W 0.073(3) 0.055(2) 0.0189(15) 0.0069(15) 0.0102(16) 0.0000(19)
C02X 0.064(3) 0.045(2) 0.0333(18) 0.0025(16) -0.0124(17) 0.0077(18)
C02Y 0.0220(17) 0.096(3) 0.069(3) -0.040(3) 0.0016(17) 0.0066(19)
C02Z 0.062(3) 0.128(5) 0.055(3) 0.034(3) 0.023(2) 0.057(3)
O6 0.032(2) 0.048(3) 0.043(3) 0.023(2) 0.010(2) 0.018(2)
O3 0.045(3) 0.062(3) 0.041(3) -0.001(3) 0.000(2) 0.024(3)
O4 0.057(3) 0.051(3) 0.049(3) -0.002(2) 0.029(3) 0.000(2)
O2 0.033(2) 0.051(3) 0.059(3) -0.001(2) 0.013(2) 0.006(2)
C034 0.107(5) 0.087(4) 0.080(4) 0.011(3) 0.036(3) 0.036(4)
O7 0.060(4) 0.058(4) 0.058(3) -0.015(3) 0.027(3) 0.006(3)
C036 0.069(4) 0.135(6) 0.104(5) -0.045(4) -0.020(3) 0.051(4)
O1 0.065(4) 0.076(4) 0.092(5) 0.050(4) 0.036(4) 0.024(4)
O5 0.098(5) 0.071(4) 0.053(4) 0.004(3) -0.001(4) 0.044(4)
O8 0.082(5) 0.066(4) 0.081(5) 0.005(4) 0.047(4) 0.014(4)

loop_
_atom_type_symbol
_atom_type_description
_atom_type_scat_dispersion_real
_atom_type_scat_dispersion_imag
_atom_type_scat_source
C C 0.0181 0.0091 'International Tables Vol C Tables 4.2.6.8 and 6.1.1.4'
H H 0.0000 0.0000 'International Tables Vol C Tables 4.2.6.8 and 6.1.1.4'
Cl Cl 0.3639 0.7018 'International Tables Vol C Tables 4.2.6.8 and 6.1.1.4'
O O 0.0492 0.0322 'International Tables Vol C Tables 4.2.6.8 and 6.1.1.4'
S S 0.3331 0.5567 'International Tables Vol C Tables 4.2.6.8 and 6.1.1.4'

loop_
_geom_angle_atom_site_label_1
_geom_angle_atom_site_label_2
_geom_angle_atom_site_label_3
_geom_angle
C01B S15 C01V 95.30(12)
C01A S17 C028 94.75(13)
C019 S6 C024 95.08(13)
C01J S7 C01Z 94.58(13)
C014 S16 C01T 94.20(12)
C01G S2 C02B 95.38(13)
C011 S12 C026 95.82(13)
C018 S20 C02O 94.85(14)
C01C S21 C02A 95.31(14)
C01F S4 C029 94.90(13)
C01E S13 C01T 93.94(12)
C01M S9 C022 94.44(13)
C00Z S24 C02M 95.60(14)
C01L S3 C029 93.36(13)
C01R S14 C01V 93.13(12)
C01Y S8 C01Z 94.21(13)
C01N S1 C02B 94.60(13)
C01I S11 C026 94.23(13)
C01H S10 C022 94.49(13)
C01P S18 C028 94.92(13)
C01Q S19 C02O 93.54(14)
C01U S5 C024 93.17(13)
C01W S23 C02M 94.32(14)
C01S S22 C02A 94.25(14)
C00Z C00X C016 124.8(2)
C00Z C00X C01C 117.7(2)
C01C C00X C016 117.5(2)
C018 C00Y C016 125.0(2)
C018 C00Y C01A 117.4(2)
C01A C00Y C016 117.4(2)
C00X C00Z S24 126.7(2)
C00X C00Z C01W 120.3(2)
C01W C00Z S24 113.0(2)
C014 C010 C016 118.7(2)
C01B C010 C014 117.0(2)
C01B C010 C016 124.3(2)
C013 C011 S12 126.0(2)
C01I C011 S12 113.6(2)
C01I C011 C013 120.4(2)
C01F C012 C015 124.5(2)
C01G C012 C015 117.7(2)
C01G C012 C01F 117.7(2)
C011 C013 C015 124.1(2)
C011 C013 C01M 116.7(2)
C01M C013 C015 119.1(2)
C010 C014 S16 125.1(2)
C01E C014 S16 113.23(19)
C01E C014 C010 121.5(2)
O10 C015 C012 107.02(19)
O10 C015 C013 108.03(19)
O10 C015 C017 100.51(19)
C012 C015 C013 113.1(2)
C012 C015 C017 114.6(2)
C017 C015 C013 112.5(2)
O9 C016 C00X 107.47(19)
O9 C016 C00Y 100.72(19)
O9 C016 C010 108.11(19)
C00X C016 C00Y 114.2(2)
C00X C016 C010 112.9(2)
C00Y C016 C010 112.4(2)
C019 C017 C015 125.1(2)
C019 C017 C01J 118.0(2)
C01J C017 C015 116.8(2)
C00Y C018 S20 125.8(2)
C00Y C018 C01Q 120.6(2)
C01Q C018 S20 113.6(2)
C017 C019 S6 126.3(2)
C017 C019 C01U 120.2(2)
C01U C019 S6 113.5(2)
C00Y C01A S17 125.0(2)
C01P C01A S17 114.1(2)
C01P C01A C00Y 120.8(2)
C010 C01B S15 126.61(19)
C01R C01B S15 113.06(19)
C01R C01B C010 120.3(2)
C00X C01C S21 124.9(2)
C01S C01C S21 114.1(2)
C01S C01C C00X 121.0(3)
C01E C01D C01R 119.1(2)
C014 C01E S13 116.7(2)
C01D C01E S13 122.7(2)
C01D C01E C014 120.5(2)
C012 C01F S4 126.1(2)
C01L C01F S4 113.7(2)
C01L C01F C012 120.2(2)
C012 C01G S2 124.3(2)
C01N C01G S2 114.5(2)
C01N C01G C012 121.1(2)
C01M C01H S10 116.6(2)
C01X C01H S10 122.8(2)
C01X C01H C01M 120.5(2)
C011 C01I S11 116.7(2)
C01X C01I S11 121.7(2)
C01X C01I C011 121.6(3)
C017 C01J S7 125.34(19)
C01Y C01J S7 114.1(2)
C01Y C01J C017 120.6(2)
C01Q C01K C01P 118.7(3)
C01F C01L S3 116.0(2)
C01O C01L S3 122.7(2)
C01O C01L C01F 121.3(2)
C013 C01M S9 124.8(2)
C01H C01M S9 113.3(2)
C01H C01M C013 121.8(2)
C01G C01N S1 116.6(2)
C01O C01N S1 122.8(2)
C01O C01N C01G 120.6(2)
C01L C01O C01N 119.0(2)
C01A C01P S18 116.8(2)
C01K C01P S18 122.2(2)
C01K C01P C01A 121.0(3)
C018 C01Q S19 116.4(2)
C01K C01Q S19 122.4(2)
C01K C01Q C018 121.2(2)
C01B C01R S14 116.46(19)
C01D C01R S14 122.3(2)
C01D C01R C01B 121.3(2)
C01C C01S S22 117.0(2)
C021 C01S S22 122.4(2)
C021 C01S C01C 120.6(3)
S13 C01T S16 103.94(13)
C023 C01T S16 110.20(19)
C023 C01T S13 111.0(2)
C023 C01T C027 112.4(2)
C027 C01T S16 109.9(2)
C027 C01T S13 109.2(2)
C019 C01U S5 116.5(2)
C020 C01U S5 122.1(2)
C020 C01U C019 121.4(2)
S14 C01V S15 104.23(14)
C02C C01V S15 111.9(2)
C02C C01V S14 110.7(2)
C02C C01V C02E 111.8(3)
C02E C01V S15 108.3(2)
C02E C01V S14 109.7(2)
C00Z C01W S23 117.3(2)
C021 C01W S23 121.5(2)
C021 C01W C00Z 121.2(3)
C01I C01X C01H 118.6(2)
C01J C01Y S8 116.3(2)
C020 C01Y S8 122.7(2)
C020 C01Y C01J 121.0(3)
S7 C01Z S8 104.88(15)
C02F C01Z S7 110.0(2)
C02F C01Z S8 109.4(2)
C02F C01Z C02I 111.7(3)
C02I C01Z S7 111.1(2)
C02I C01Z S8 109.6(2)
C01Y C020 C01U 118.7(2)
C01S C021 C01W 119.2(3)
S10 C022 S9 104.05(14)
C025 C022 S9 110.5(2)
C025 C022 S10 111.0(2)
C025 C022 C02S 113.0(3)
C02S C022 S9 109.3(2)
C02S C022 S10 108.6(2)
S5 C024 S6 104.57(14)
C02G C024 S6 110.9(2)
C02G C024 S5 108.8(2)
C02H C024 S6 108.8(2)
C02H C024 S5 111.7(2)
C02H C024 C02G 111.8(3)
S11 C026 S12 105.06(15)
C02D C026 S12 111.3(2)
C02D C026 S11 110.5(2)
C02R C026 S12 107.8(2)
C02R C026 S11 109.3(2)
C02R C026 C02D 112.4(3)
S18 C028 S17 105.80(15)
C02J C028 S17 109.9(2)
C02J C028 S18 108.8(2)
C02N C028 S17 110.5(2)
C02N C028 S18 110.1(2)
C02N C028 C02J 111.5(3)
S3 C029 S4 104.79(14)
C02L C029 S4 108.3(2)
C02L C029 S3 112.2(2)
C02L C029 C02Q 111.4(3)
C02Q C029 S4 110.4(2)
C02Q C029 S3 109.6(2)
S22 C02A S21 105.62(17)
C02T C02A S21 108.4(2)
C02T C02A S22 109.8(2)
C02V C02A S21 111.4(2)
C02V C02A S22 109.4(3)
C02V C02A C02T 112.0(3)
S2 C02B S1 106.01(15)
C02K C02B S2 107.8(2)
C02K C02B S1 110.6(2)
C02P C02B S2 110.5(2)
C02P C02B S1 110.0(2)
C02P C02B C02K 111.8(3)
O2 C02G C024 114.5(3)
O4 C02I C01Z 111.9(3)
S23 C02M S24 105.92(17)
C02X C02M S24 110.0(2)
C02X C02M S23 109.7(2)
C02X C02M C02Y 112.7(3)
C02Y C02M S24 108.7(2)
C02Y C02M S23 109.6(3)
O7 C02N C028 117.9(4)
S19 C02O S20 105.21(15)
C02U C02O S20 110.1(2)
C02U C02O S19 109.3(2)
C02W C02O S20 108.7(2)
C02W C02O S19 110.7(3)
C02W C02O C02U 112.6(3)
O1 C02P C02B 109.4(4)
O3 C02Q C029 113.0(4)
O6 C02U C02O 114.6(3)
O8 C02V C02A 117.2(5)
O5 C02X C02M 122.9(4)
Cl4 C02Z Cl3 111.3(3)
Cl6 C034 Cl5 113.6(4)
Cl2 C036 Cl1 113.7(3)

loop_
_geom_bond_atom_site_label_1
_geom_bond_atom_site_label_2
_geom_bond_distance
S15 C01B 1.771(3)
S15 C01V 1.843(3)
S17 C01A 1.773(3)
S17 C028 1.836(3)
S6 C019 1.770(3)
S6 C024 1.841(3)
S7 C01J 1.769(3)
S7 C01Z 1.830(3)
S16 C014 1.775(3)
S16 C01T 1.839(3)
S2 C01G 1.766(3)
S2 C02B 1.827(3)
S12 C011 1.766(3)
S12 C026 1.836(3)
S20 C018 1.773(3)
S20 C02O 1.836(3)
S21 C01C 1.765(3)
S21 C02A 1.835(3)
S4 C01F 1.765(3)
S4 C029 1.832(3)
S13 C01E 1.752(3)
S13 C01T 1.829(3)
S9 C01M 1.775(3)
S9 C022 1.841(3)
S24 C00Z 1.773(3)
S24 C02M 1.831(3)
S3 C01L 1.765(3)
S3 C029 1.820(3)
S14 C01R 1.761(3)
S14 C01V 1.823(3)
S8 C01Y 1.757(3)
S8 C01Z 1.832(3)
S1 C01N 1.758(3)
S1 C02B 1.832(3)
S11 C01I 1.754(3)
S11 C026 1.823(3)
S10 C01H 1.751(3)
S10 C022 1.824(3)
S18 C01P 1.756(3)
S18 C028 1.823(3)
S19 C01Q 1.762(3)
S19 C02O 1.816(4)
S5 C01U 1.764(3)
S5 C024 1.826(3)
S23 C01W 1.753(3)
S23 C02M 1.809(4)
S22 C01S 1.753(3)
S22 C02A 1.828(4)
Cl1 C036 1.738(5)
Cl3 C02Z 1.777(7)
Cl2 C036 1.705(6)
Cl5 C034 1.754(6)
Cl4 C02Z 1.728(5)
O10 C015 1.445(3)
O9 C016 1.440(3)
Cl6 C034 1.724(6)
C00X C00Z 1.406(4)
C00X C016 1.538(3)
C00X C01C 1.415(4)
C00Y C016 1.540(3)
C00Y C018 1.402(3)
C00Y C01A 1.410(4)
C00Z C01W 1.407(4)
C010 C014 1.410(3)
C010 C016 1.548(3)
C010 C01B 1.410(3)
C011 C013 1.407(4)
C011 C01I 1.406(4)
C012 C015 1.537(3)
C012 C01F 1.409(4)
C012 C01G 1.404(4)
C013 C015 1.545(3)
C013 C01M 1.408(4)
C014 C01E 1.401(4)
C015 C017 1.542(3)
C017 C019 1.402(3)
C017 C01J 1.410(4)
C018 C01Q 1.407(4)
C019 C01U 1.404(4)
C01A C01P 1.400(4)
C01B C01R 1.408(4)
C01C C01S 1.401(4)
C01D C01E 1.378(4)
C01D C01R 1.385(4)
C01F C01L 1.407(4)
C01G C01N 1.402(4)
C01H C01M 1.399(4)
C01H C01X 1.384(4)
C01I C01X 1.384(4)
C01J C01Y 1.403(4)
C01K C01P 1.385(4)
C01K C01Q 1.380(4)
C01L C01O 1.382(4)
C01N C01O 1.388(4)
C01S C021 1.384(4)
C01T C023 1.518(4)
C01T C027 1.524(4)
C01U C020 1.388(4)
C01V C02C 1.521(4)
C01V C02E 1.526(4)
C01W C021 1.386(4)
C01Y C020 1.383(4)
C01Z C02F 1.524(4)
C01Z C02I 1.526(4)
C022 C025 1.517(4)
C022 C02S 1.526(4)
C024 C02G 1.532(4)
C024 C02H 1.517(4)
C026 C02D 1.529(4)
C026 C02R 1.523(4)
C028 C02J 1.528(4)
C028 C02N 1.525(4)
C029 C02L 1.523(4)
C029 C02Q 1.528(5)
C02A C02T 1.530(4)
C02A C02V 1.521(5)
C02B C02K 1.529(4)
C02B C02P 1.526(4)
C02G O2 1.356(6)
C02I O4 1.399(6)
C02M C02X 1.531(5)
C02M C02Y 1.535(5)
C02N O7 1.256(7)
C02O C02U 1.534(5)
C02O C02W 1.523(5)
C02P O1 1.400(7)
C02Q O3 1.396(6)
C02U O6 1.421(6)
C02V O8 1.248(8)
C02X O5 1.394(8)
